data_7153662
loop_
_publ_author_name
'Jiang, Jianbing'
'Vairaprakash, Pothiappan'
'Reddy, Kanumuri Ramesh'
'Sahin, Tuba'
'Pavan, M. Phani'
'Lubian, Elisa'
'Lindsey, Jonathan S.'

_publ_section_title
;
 Hydrophilic tetracarboxy bacteriochlorins for photonics applications.
;
_journal_issue 1
_journal_name_full 'Organic &amp; biomolecular chemistry'
_journal_page_first 86
_journal_page_last 103
_journal_paper_doi 10.1039/c3ob41791c
_journal_volume 12
_journal_year 2014
_chemical_absolute_configuration ad
_chemical_formula_sum 'C13 H13 Br N2 O4 S'
_chemical_formula_weight 373.22
_chemical_melting_point 407
_chemical_name_common VAA-48
_chemical_name_systematic
; 
 3-Bromo-2-(2-nitroethyl)-N-tosylpyrrole 
;
_space_group_crystal_system orthorhombic
_space_group_IT_number 19
_space_group_name_Hall 'P 2ac 2ab'
_space_group_name_H-M_alt 'P 21 21 21'
_symmetry_space_group_name_Hall 'P 2ac 2ab'
_symmetry_space_group_name_H-M 'P 21 21 21'
_atom_sites_solution_hydrogens geom
_atom_sites_solution_primary direct
_atom_sites_solution_secondary difmap
_cell_angle_alpha 90
_cell_angle_beta 90
_cell_angle_gamma 90
_cell_formula_units_Z 4
_cell_length_a 9.5461(4)
_cell_length_b 9.6709(4)
_cell_length_c 15.4442(7)
_cell_measurement_reflns_used 9874
_cell_measurement_temperature 110.(2)
_cell_measurement_theta_max 33.2199
_cell_measurement_theta_min 2.4849
_cell_volume 1425.80(11)
_computing_cell_refinement 'SAINT V7.68A (Bruker AXS Inc., 2009)'
_computing_data_collection 'Bruker Instrument Service v2012.12.0.3'
_computing_data_reduction 'SAINT V7.68A (Bruker AXS Inc., 2009)'
_computing_structure_refinement 'SHELXL-2013 (Sheldrick, 2013)'
_computing_structure_solution 'SHELXS-97 (Sheldrick, 2008)'
_diffrn_ambient_temperature 110.(2)
_diffrn_detector_area_resol_mean 8.3333
_diffrn_measured_fraction_theta_full 0.995
_diffrn_measured_fraction_theta_max 0.995
_diffrn_measurement_device_type 'Bruker-Nonius X8 Kappa APEX II'
_diffrn_measurement_method 'phi and omega scans'
_diffrn_radiation_monochromator graphite
_diffrn_radiation_type MoK\a
_diffrn_radiation_wavelength 0.71073
_diffrn_reflns_av_R_equivalents 0.0270
_diffrn_reflns_av_sigmaI/netI 0.0246
_diffrn_reflns_limit_h_max 14
_diffrn_reflns_limit_h_min -14
_diffrn_reflns_limit_k_max 14
_diffrn_reflns_limit_k_min -14
_diffrn_reflns_limit_l_max 17
_diffrn_reflns_limit_l_min -23
_diffrn_reflns_number 43538
_diffrn_reflns_theta_full 33.29
_diffrn_reflns_theta_max 33.29
_diffrn_reflns_theta_min 2.48
_diffrn_source 'fine-focus sealed tube'
_exptl_absorpt_coefficient_mu 3.046
_exptl_absorpt_correction_T_max 0.53
_exptl_absorpt_correction_T_min 0.47
_exptl_absorpt_correction_type multi-scan
_exptl_absorpt_process_details 'SADABS V2008/1 (Bruker AXS Inc.)'
_exptl_crystal_colour colourless
_exptl_crystal_density_diffrn 1.739
_exptl_crystal_density_method 'not measured'
_exptl_crystal_description block
_exptl_crystal_F_000 752
_exptl_crystal_size_max 0.280
_exptl_crystal_size_mid 0.280
_exptl_crystal_size_min 0.240
_refine_diff_density_max 0.390
_refine_diff_density_min -0.505
_refine_ls_abs_structure_details 'Refined as an inversion twin.'
_refine_ls_abs_structure_Flack 0.007(5)
_refine_ls_extinction_method none
_refine_ls_goodness_of_fit_ref 1.057
_refine_ls_hydrogen_treatment constr
_refine_ls_matrix_type full
_refine_ls_number_parameters 192
_refine_ls_number_reflns 5415
_refine_ls_number_restraints 0
_refine_ls_restrained_S_all 1.057
_refine_ls_R_factor_all 0.0221
_refine_ls_R_factor_gt 0.0192
_refine_ls_shift/su_max 0.004
_refine_ls_shift/su_mean 0.000
_refine_ls_structure_factor_coef Fsqd
_refine_ls_weighting_details
;
w=1/[\s^2^(Fo^2^)+(0.0275P)^2^]
where P=(Fo^2^+2Fc^2^)/3
;
_refine_ls_weighting_scheme calc
_refine_ls_wR_factor_gt 0.0484
_refine_ls_wR_factor_ref 0.0491
_reflns_number_gt 5009
_reflns_number_total 5415
_reflns_threshold_expression 'I > 2\s(I)'
_cod_data_source_file c3ob41791c.txt
_cod_data_source_block I
_cod_database_code 7153662

loop_
_space_group_symop_operation_xyz
'x, y, z'
'x+1/2, -y+1/2, -z'
'-x, y+1/2, -z+1/2'
'-x+1/2, -y, z+1/2'

loop_
_atom_site_type_symbol
_atom_site_label
_atom_site_fract_x
_atom_site_fract_y
_atom_site_fract_z
_atom_site_U_iso_or_equiv
_atom_site_adp_type
_atom_site_calc_flag
_atom_site_refinement_flags_adp
_atom_site_refinement_flags_posn
_atom_site_occupancy
Br Br1 0.75029(2) 0.21626(2) 1.18906(2) 0.01715(4) Uani d . . 1
S S1 0.73962(4) 0.59505(4) 0.91628(2) 0.01507(7) Uani d . . 1
O O1 1.23505(15) 0.50232(15) 1.15936(8) 0.0266(3) Uani d . . 1
O O2 0.62098(13) 0.68208(12) 0.90044(8) 0.0212(3) Uani d . . 1
O O3 1.22125(13) 0.4341(2) 1.02720(9) 0.0374(4) Uani d . . 1
O O4 0.87466(13) 0.65327(13) 0.93076(8) 0.0200(2) Uani d . . 1
N N1 1.16857(14) 0.47442(15) 1.09410(10) 0.0188(3) Uani d . . 1
N N2 0.69604(14) 0.50568(15) 1.00546(8) 0.0150(2) Uani d . . 1
C C1 1.01368(16) 0.49464(17) 1.09750(10) 0.0172(3) Uani d . . 1
H H1A 0.9913 0.5909 1.0807 0.021 Uiso calc U R 1
H H1B 0.9809 0.4806 1.1577 0.021 Uiso calc U R 1
C C2 0.93596(15) 0.39552(16) 1.03785(10) 0.0140(3) Uani d . . 1
H H2A 0.961 0.4152 0.9769 0.017 Uiso calc U R 1
H H2B 0.9638 0.2992 1.0511 0.017 Uiso calc U R 1
C C3 0.78124(14) 0.41159(16) 1.04990(9) 0.0134(3) Uani d . . 1
C C4 0.7514(2) 0.46791(14) 0.83586(9) 0.0149(2) Uani d . . 1
C C5 0.62975(16) 0.39552(18) 0.81387(11) 0.0175(3) Uani d . . 1
H H5 0.5442 0.4126 0.8434 0.021 Uiso calc U R 1
C C6 0.63643(18) 0.29821(18) 0.74807(11) 0.0185(3) Uani d . . 1
H H6 0.5547 0.2477 0.7327 0.022 Uiso calc U R 1
C C7 0.76218(17) 0.27339(15) 0.70392(10) 0.0173(3) Uani d . . 1
C C8 0.7658(2) 0.17144(18) 0.63051(10) 0.0240(3) Uani d . . 1
H H8A 0.8575 0.1754 0.602 0.036 Uiso calc U R 1
H H8B 0.6924 0.1944 0.5886 0.036 Uiso calc U R 1
H H8C 0.75 0.078 0.6531 0.036 Uiso calc U R 1
C C9 0.87748(17) 0.44272(18) 0.79426(11) 0.0180(3) Uani d . . 1
H H9 0.9597 0.4915 0.8105 0.022 Uiso calc U R 1
C C10 0.88163(17) 0.34492(19) 0.72835(11) 0.0190(3) Uani d . . 1
H H10 0.9677 0.3268 0.6996 0.023 Uiso calc U R 1
C C11 0.55713(16) 0.48985(18) 1.03196(11) 0.0167(3) Uani d . . 1
H H11 0.4788 0.5392 1.0099 0.02 Uiso calc U R 1
C C12 0.55364(15) 0.39217(17) 1.09435(10) 0.0166(3) Uani d . . 1
H H12 0.4732 0.3609 1.1248 0.02 Uiso calc U R 1
C C13 0.69331(16) 0.34508(16) 1.10578(10) 0.0139(3) Uani d . . 1

loop_
_atom_site_aniso_label
_atom_site_aniso_U_11
_atom_site_aniso_U_22
_atom_site_aniso_U_33
_atom_site_aniso_U_12
_atom_site_aniso_U_13
_atom_site_aniso_U_23
Br1 0.01604(7) 0.01658(7) 0.01882(7) 0.00145(7) -0.00068(7) 0.00380(5)
S1 0.01468(16) 0.01388(15) 0.01667(15) 0.00070(15) 0.00006(15) 0.00203(11)
O1 0.0187(7) 0.0333(7) 0.0280(6) 0.0009(5) -0.0096(5) -0.0079(5)
O2 0.0218(6) 0.0175(6) 0.0243(6) 0.0070(4) -0.0001(5) 0.0048(5)
O3 0.0139(6) 0.0687(11) 0.0295(7) 0.0008(6) 0.0048(5) -0.0131(7)
O4 0.0187(5) 0.0179(6) 0.0234(6) -0.0050(5) 0.0008(5) 0.0018(5)
N1 0.0134(6) 0.0194(7) 0.0235(7) -0.0016(5) -0.0021(5) -0.0002(6)
N2 0.0128(5) 0.0171(6) 0.0149(6) 0.0017(5) 0.0004(4) 0.0016(5)
C1 0.0104(6) 0.0198(7) 0.0215(8) 0.0001(5) -0.0008(5) -0.0036(6)
C2 0.0111(6) 0.0148(7) 0.0161(7) 0.0016(5) -0.0005(5) -0.0014(6)
C3 0.0109(6) 0.0134(6) 0.0159(7) 0.0012(4) -0.0012(4) -0.0019(5)
C4 0.0146(6) 0.0153(6) 0.0148(5) -0.0003(7) -0.0008(7) 0.0027(5)
C5 0.0135(6) 0.0210(7) 0.0179(7) -0.0011(6) 0.0010(6) 0.0027(7)
C6 0.0180(7) 0.0184(7) 0.0192(8) -0.0019(6) -0.0030(6) 0.0019(6)
C7 0.0206(7) 0.0143(6) 0.0169(6) 0.0031(6) -0.0021(6) 0.0035(5)
C8 0.0299(10) 0.0189(7) 0.0231(7) 0.0030(7) -0.0003(7) -0.0022(6)
C9 0.0137(7) 0.0215(8) 0.0187(8) 0.0002(6) 0.0005(6) 0.0020(6)
C10 0.0170(7) 0.0206(8) 0.0194(8) 0.0031(6) 0.0017(6) 0.0036(7)
C11 0.0113(6) 0.0213(8) 0.0176(7) 0.0024(5) -0.0002(5) -0.0005(6)
C12 0.0113(6) 0.0193(7) 0.0192(7) -0.0001(5) 0.0013(5) -0.0009(6)
C13 0.0131(6) 0.0135(6) 0.0151(7) 0.0006(5) -0.0018(5) 0.0003(6)

loop_
_atom_type_symbol
_atom_type_description
_atom_type_scat_dispersion_real
_atom_type_scat_dispersion_imag
_atom_type_scat_source
C C 0.0033 0.0016 'International Tables Vol C Tables 4.2.6.8 and 6.1.1.4'
H H 0.0000 0.0000 'International Tables Vol C Tables 4.2.6.8 and 6.1.1.4'
N N 0.0061 0.0033 'International Tables Vol C Tables 4.2.6.8 and 6.1.1.4'
O O 0.0106 0.0060 'International Tables Vol C Tables 4.2.6.8 and 6.1.1.4'
S S 0.1246 0.1234 'International Tables Vol C Tables 4.2.6.8 and 6.1.1.4'
Br Br -0.2901 2.4595 'International Tables Vol C Tables 4.2.6.8 and 6.1.1.4'

loop_
_geom_angle_atom_site_label_1
_geom_angle_atom_site_label_2
_geom_angle_atom_site_label_3
_geom_angle
O4 S1 O2 120.68(8)
O4 S1 N2 107.40(7)
O2 S1 N2 104.29(7)
O4 S1 C4 109.32(8)
O2 S1 C4 110.00(8)
N2 S1 C4 103.67(7)
O3 N1 O1 123.94(15)
O3 N1 C1 118.86(14)
O1 N1 C1 117.19(15)
C11 N2 C3 109.68(13)
C11 N2 S1 122.17(11)
C3 N2 S1 126.37(11)
N1 C1 C2 112.27(13)
N1 C1 H1A 109.2
C2 C1 H1A 109.2
N1 C1 H1B 109.2
C2 C1 H1B 109.2
H1A C1 H1B 107.9
C3 C2 C1 109.89(13)
C3 C2 H2A 109.7
C1 C2 H2A 109.7
C3 C2 H2B 109.7
C1 C2 H2B 109.7
H2A C2 H2B 108.2
C13 C3 N2 105.01(13)
C13 C3 C2 129.53(14)
N2 C3 C2 125.43(14)
C9 C4 C5 121.38(14)
C9 C4 S1 120.52(14)
C5 C4 S1 118.08(14)
C6 C5 C4 118.68(15)
C6 C5 H5 120.7
C4 C5 H5 120.7
C5 C6 C7 120.82(15)
C5 C6 H6 119.6
C7 C6 H6 119.6
C10 C7 C6 119.13(14)
C10 C7 C8 120.91(15)
C6 C7 C8 119.96(15)
C7 C8 H8A 109.5
C7 C8 H8B 109.5
H8A C8 H8B 109.5
C7 C8 H8C 109.5
H8A C8 H8C 109.5
H8B C8 H8C 109.5
C4 C9 C10 118.93(15)
C4 C9 H9 120.5
C10 C9 H9 120.5
C7 C10 C9 121.02(15)
C7 C10 H10 119.5
C9 C10 H10 119.5
C12 C11 N2 108.02(13)
C12 C11 H11 126.0
N2 C11 H11 126.0
C11 C12 C13 106.87(14)
C11 C12 H12 126.6
C13 C12 H12 126.6
C3 C13 C12 110.34(14)
C3 C13 Br1 124.72(12)
C12 C13 Br1 124.88(12)

loop_
_geom_bond_atom_site_label_1
_geom_bond_atom_site_label_2
_geom_bond_distance
Br1 C13 1.8714(15)
S1 O4 1.4244(13)
S1 O2 1.4321(13)
S1 N2 1.6783(14)
S1 C4 1.7514(14)
O1 N1 1.2213(18)
O3 N1 1.2136(19)
N1 C1 1.492(2)
N2 C11 1.396(2)
N2 C3 1.4002(19)
C1 C2 1.523(2)
C1 H1A 0.99
C1 H1B 0.99
C2 C3 1.4968(19)
C2 H2A 0.99
C2 H2B 0.99
C3 C13 1.365(2)
C4 C9 1.386(2)
C4 C5 1.398(2)
C5 C6 1.386(2)
C5 H5 0.95
C6 C7 1.401(2)
C6 H6 0.95
C7 C10 1.386(2)
C7 C8 1.503(2)
C8 H8A 0.98
C8 H8B 0.98
C8 H8C 0.98
C9 C10 1.390(2)
C9 H9 0.95
C10 H10 0.95
C11 C12 1.350(2)
C11 H11 0.95
C12 C13 1.420(2)
C12 H12 0.95

loop_
_geom_torsion_atom_site_label_1
_geom_torsion_atom_site_label_2
_geom_torsion_atom_site_label_3
_geom_torsion_atom_site_label_4
_geom_torsion
O4 S1 N2 C11 149.74(13)
O2 S1 N2 C11 20.57(15)
C4 S1 N2 C11 -94.60(15)
O4 S1 N2 C3 -47.09(16)
O2 S1 N2 C3 -176.27(13)
C4 S1 N2 C3 68.57(15)
O3 N1 C1 C2 30.5(2)
O1 N1 C1 C2 -150.80(15)
N1 C1 C2 C3 174.87(13)
C11 N2 C3 C13 -2.95(17)
S1 N2 C3 C13 -167.86(12)
C11 N2 C3 C2 178.83(15)
S1 N2 C3 C2 13.9(2)
C1 C2 C3 C13 -89.8(2)
C1 C2 C3 N2 88.00(18)
O4 S1 C4 C9 -3.09(15)
O2 S1 C4 C9 131.58(13)
N2 S1 C4 C9 -117.39(13)
O4 S1 C4 C5 178.30(12)
O2 S1 C4 C5 -47.03(14)
N2 S1 C4 C5 64.00(13)
C9 C4 C5 C6 -1.0(2)
S1 C4 C5 C6 177.63(12)
C4 C5 C6 C7 -0.5(2)
C5 C6 C7 C10 1.7(3)
C5 C6 C7 C8 -177.63(15)
C5 C4 C9 C10 1.1(2)
S1 C4 C9 C10 -177.45(12)
C6 C7 C10 C9 -1.6(3)
C8 C7 C10 C9 177.77(15)
C4 C9 C10 C7 0.2(2)
C3 N2 C11 C12 2.41(18)
S1 N2 C11 C12 168.07(12)
N2 C11 C12 C13 -0.85(18)
N2 C3 C13 C12 2.42(18)
C2 C3 C13 C12 -179.46(16)
N2 C3 C13 Br1 -174.95(11)
C2 C3 C13 Br1 3.2(2)
C11 C12 C13 C3 -1.03(19)
C11 C12 C13 Br1 176.34(12)
